data_2020942
loop_
_publ_author_name
'Meng, Li'
'Zhu, Miao-Li'
'Lu, Li-Ping'

_publ_section_title
;
 Synthesis, crystal structure and characterization of a three-dimensional
 Cd^II^ coordination polymer constructed from
 2,5-bis(1<i>H</i>-1,2,4-triazol-1-yl)terephthalate
;
_journal_coeditor_code EG3232
_journal_issue 2
_journal_name_full 'Acta Crystallographica Section C'
_journal_page_first
;
;
_journal_paper_doi 10.1107/S2053229618000025
_journal_volume 74
_journal_year 2018
_chemical_formula_iupac '[Cd (C12 H6 N6 O4) (H2 O)2]'
_chemical_formula_moiety 'C12 H10 Cd N6 O6'
_chemical_formula_sum 'C12 H10 Cd N6 O6'
_chemical_formula_weight 446.66
_chemical_name_systematic
<i>catena</i>-Poly[diaqua[\m~4~-2,5-bis(1<i>H</i>-1,2,4-triazol-1-yl)terephthalato-\k^4^<i>O</i>^1^:<i>O</i>^4^:<i>N</i>^4^:<i>N</i>^4'^]cadmium(II)]
_space_group_crystal_system monoclinic
_space_group_IT_number 15
_space_group_name_Hall '-C 2yc'
_space_group_name_H-M_alt 'C 1 2/c 1'
_symmetry_space_group_name_Hall '-C 2yc'
_symmetry_space_group_name_H-M 'C 1 2/c 1'
_atom_sites_solution_hydrogens mixed
_audit_creation_method SHELXL-2014/7
_cell_angle_alpha 90
_cell_angle_beta 96.8570(10)
_cell_angle_gamma 90
_cell_formula_units_Z 4
_cell_length_a 20.0932(9)
_cell_length_b 7.1128(3)
_cell_length_c 10.4548(4)
_cell_measurement_reflns_used 5786
_cell_measurement_temperature 298(2)
_cell_measurement_theta_max 28.23
_cell_measurement_theta_min 3.04
_cell_volume 1483.50(11)
_computing_cell_refinement
;
SAINT (Bruker, 2000)
;
_computing_data_collection
;
APEX2 (Bruker, 2000)
;
_computing_data_reduction
;
SAINT (Bruker, 2000)
;
_computing_molecular_graphics
;
SHELXTL (Sheldrick, 2008) and DIAMOND (Brandenburg, 2005)
;
_computing_publication_material
;
publCIF (Westrip, 2010)
;
_computing_structure_refinement
;
SHELXL2014 (Sheldrick, 2015b)
;
_computing_structure_solution
;
SHELXLT (Sheldrick, 2015a)
;
_diffrn_ambient_temperature 298(2)
_diffrn_measured_fraction_theta_full 0.987
_diffrn_measured_fraction_theta_max 0.989
_diffrn_measurement_device_type 'Bruker APEXII CCD'
_diffrn_measurement_method '\f and \w scans'
_diffrn_radiation_type MoK\a
_diffrn_radiation_wavelength 0.71073
_diffrn_reflns_av_R_equivalents 0.0217
_diffrn_reflns_limit_h_max 26
_diffrn_reflns_limit_h_min -26
_diffrn_reflns_limit_k_max 9
_diffrn_reflns_limit_k_min -9
_diffrn_reflns_limit_l_max 13
_diffrn_reflns_limit_l_min -12
_diffrn_reflns_number 6888
_diffrn_reflns_theta_full 25.242
_diffrn_reflns_theta_max 28.250
_diffrn_reflns_theta_min 3.041
_exptl_absorpt_coefficient_mu 1.520
_exptl_absorpt_correction_T_max 0.7457
_exptl_absorpt_correction_T_min 0.6831
_exptl_absorpt_correction_type multi-scan
_exptl_absorpt_process_details
;
(<i>SADABS</i>; Bruker, 2000)
;
_exptl_crystal_colour white
_exptl_crystal_density_diffrn 2.000
_exptl_crystal_density_method 'not measured'
_exptl_crystal_description rhombic
_exptl_crystal_F_000 880
_exptl_crystal_size_max 0.200
_exptl_crystal_size_mid 0.200
_exptl_crystal_size_min 0.100
_refine_diff_density_max 0.385
_refine_diff_density_min -0.351
_refine_ls_extinction_method none
_refine_ls_goodness_of_fit_ref 1.102
_refine_ls_hydrogen_treatment mixed
_refine_ls_matrix_type full
_refine_ls_number_parameters 122
_refine_ls_number_reflns 1816
_refine_ls_number_restraints 0
_refine_ls_restrained_S_all 1.102
_refine_ls_R_factor_all 0.0172
_refine_ls_R_factor_gt 0.0156
_refine_ls_shift/su_max 0.000
_refine_ls_shift/su_mean 0.000
_refine_ls_structure_factor_coef Fsqd
_refine_ls_weighting_details 'w=1/[\s^2^(Fo^2^)+(0.0178P)^2^+1.1701P] where P=(Fo^2^+2Fc^2^)/3'
_refine_ls_weighting_scheme calc
_refine_ls_wR_factor_gt 0.0379
_refine_ls_wR_factor_ref 0.0386
_reflns_number_gt 1734
_reflns_number_total 1816
_reflns_threshold_expression 'I > 2\s(I)'
_cod_data_source_file eg3232sup1.cif
_cod_data_source_block I
_cod_database_code 2020942
_shelx_space_group_comment
;
The symmetry employed for this shelxl refinement is uniquely defined
by the following loop, which should always be used as a source of
symmetry information in preference to the above space-group names.
They are only intended as comments.
;
_shelx_estimated_absorpt_t_min 0.751
_shelx_estimated_absorpt_t_max 0.863

loop_
_space_group_symop_operation_xyz
'x, y, z'
'-x, y, -z+1/2'
'x+1/2, y+1/2, z'
'-x+1/2, y+1/2, -z+1/2'
'-x, -y, -z'
'x, -y, z-1/2'
'-x+1/2, -y+1/2, -z'
'x+1/2, -y+1/2, z-1/2'

loop_
_atom_site_type_symbol
_atom_site_label
_atom_site_fract_x
_atom_site_fract_y
_atom_site_fract_z
_atom_site_U_iso_or_equiv
_atom_site_adp_type
_atom_site_calc_flag
_atom_site_occupancy
Cd Cd1 0.0000 0.14436(2) 0.2500 0.01513(5) Uani d 1
O O1 0.08596(5) 0.15441(16) 0.11747(11) 0.0245(2) Uani d 1
O O2 0.16855(6) 0.0854(3) 0.27234(14) 0.0495(4) Uani d 1
O O3 0.06470(6) -0.09414(18) 0.35380(13) 0.0290(3) Uani d 1
H H3A 0.0691(14) -0.114(3) 0.438(3) 0.053(8) Uiso d 1
H H3B 0.1051(15) -0.048(4) 0.333(3) 0.071(9) Uiso d 1
N N1 0.13667(6) 0.48158(18) -0.01553(12) 0.0186(2) Uani d 1
N N2 0.11585(8) 0.5724(2) 0.08670(13) 0.0295(3) Uani d 1
N N3 0.05439(7) 0.65764(18) -0.09719(13) 0.0235(3) Uani d 1
C C1 0.19361(7) 0.3595(2) -0.00502(14) 0.0188(3) Uani d 1
C C2 0.19957(7) 0.2079(2) 0.07980(14) 0.0193(3) Uani d 1
C C3 0.25735(7) 0.0986(2) 0.08314(15) 0.0220(3) Uani d 1
H H3 0.2630 -0.0039 0.1386 0.026 Uiso calc 1
C C4 0.14741(8) 0.1455(2) 0.16448(16) 0.0228(3) Uani d 1
C C5 0.09981(7) 0.5340(2) -0.12351(15) 0.0224(3) Uani d 1
H H5 0.1052 0.4901 -0.2054 0.027 Uiso calc 1
C C6 0.06632(9) 0.6767(2) 0.03246(17) 0.0300(4) Uani d 1
H H6 0.0416 0.7566 0.0790 0.036 Uiso calc 1

loop_
_atom_site_aniso_label
_atom_site_aniso_U_11
_atom_site_aniso_U_22
_atom_site_aniso_U_33
_atom_site_aniso_U_12
_atom_site_aniso_U_13
_atom_site_aniso_U_23
Cd1 0.01299(7) 0.01765(8) 0.01486(8) 0.000 0.00206(5) 0.000
O1 0.0152(5) 0.0374(6) 0.0222(6) 0.0029(4) 0.0072(4) 0.0039(5)
O2 0.0217(6) 0.0955(12) 0.0323(7) 0.0056(7) 0.0079(5) 0.0338(8)
O3 0.0262(6) 0.0321(6) 0.0287(7) 0.0042(5) 0.0036(5) 0.0099(5)
N1 0.0164(5) 0.0239(6) 0.0165(6) 0.0071(5) 0.0059(5) 0.0034(5)
N2 0.0330(7) 0.0379(8) 0.0184(7) 0.0151(6) 0.0065(6) 0.0004(6)
N3 0.0211(6) 0.0271(7) 0.0231(7) 0.0087(5) 0.0050(5) 0.0047(5)
C1 0.0139(6) 0.0242(7) 0.0190(7) 0.0069(5) 0.0044(5) 0.0037(5)
C2 0.0139(6) 0.0259(7) 0.0190(7) 0.0040(5) 0.0059(5) 0.0050(5)
C3 0.0174(7) 0.0268(7) 0.0229(7) 0.0060(6) 0.0070(6) 0.0100(6)
C4 0.0166(6) 0.0312(8) 0.0221(7) 0.0047(6) 0.0086(6) 0.0075(6)
C5 0.0218(7) 0.0270(8) 0.0184(7) 0.0079(6) 0.0024(6) 0.0015(6)
C6 0.0329(9) 0.0348(9) 0.0234(8) 0.0168(7) 0.0081(7) 0.0014(6)

loop_
_atom_type_symbol
_atom_type_description
_atom_type_scat_dispersion_real
_atom_type_scat_dispersion_imag
_atom_type_scat_source
C C 0.0033 0.0016 'International Tables Vol C Tables 4.2.6.8 and 6.1.1.4'
H H 0.0000 0.0000 'International Tables Vol C Tables 4.2.6.8 and 6.1.1.4'
Cd Cd -0.8075 1.2024 'International Tables Vol C Tables 4.2.6.8 and 6.1.1.4'
N N 0.0061 0.0033 'International Tables Vol C Tables 4.2.6.8 and 6.1.1.4'
O O 0.0106 0.0060 'International Tables Vol C Tables 4.2.6.8 and 6.1.1.4'

loop_
_geom_angle_atom_site_label_1
_geom_angle_atom_site_label_2
_geom_angle_atom_site_label_3
_geom_angle_site_symmetry_1
_geom_angle_site_symmetry_3
_geom_angle
N3 Cd1 N3 6_566 5_565 104.68(7)
N3 Cd1 O3 6_566 2 164.04(5)
N3 Cd1 O3 5_565 2 85.98(5)
N3 Cd1 O3 6_566 . 85.98(5)
N3 Cd1 O3 5_565 . 164.04(5)
O3 Cd1 O3 2 . 86.32(7)
N3 Cd1 O1 6_566 2 83.88(4)
N3 Cd1 O1 5_565 2 93.98(4)
O3 Cd1 O1 2 2 83.55(4)
O3 Cd1 O1 . 2 99.03(4)
N3 Cd1 O1 6_566 . 93.98(4)
N3 Cd1 O1 5_565 . 83.88(4)
O3 Cd1 O1 2 . 99.03(4)
O3 Cd1 O1 . . 83.55(4)
O1 Cd1 O1 2 . 176.50(6)
C4 O1 Cd1 . . 121.29(10)
Cd1 O3 H3A . . 124.3(17)
Cd1 O3 H3B . . 95.2(18)
H3A O3 H3B . . 108(2)
C5 N1 N2 . . 110.06(12)
C5 N1 C1 . . 126.57(13)
N2 N1 C1 . . 123.20(12)
C6 N2 N1 . . 102.56(13)
C5 N3 C6 . . 103.35(13)
C5 N3 Cd1 . 5_565 123.03(11)
C6 N3 Cd1 . 5_565 130.17(11)
C3 C1 C2 7 . 121.92(13)
C3 C1 N1 7 . 116.31(13)
C2 C1 N1 . . 121.77(13)
C1 C2 C3 . . 117.13(13)
C1 C2 C4 . . 125.82(13)
C3 C2 C4 . . 116.98(13)
C1 C3 C2 7 . 120.95(14)
C1 C3 H3 7 . 119.5
C2 C3 H3 . . 119.5
O2 C4 O1 . . 125.57(14)
O2 C4 C2 . . 116.66(14)
O1 C4 C2 . . 117.74(13)
N3 C5 N1 . . 109.83(14)
N3 C5 H5 . . 125.1
N1 C5 H5 . . 125.1
N2 C6 N3 . . 114.19(14)
N2 C6 H6 . . 122.9
N3 C6 H6 . . 122.9

loop_
_geom_bond_atom_site_label_1
_geom_bond_atom_site_label_2
_geom_bond_site_symmetry_2
_geom_bond_distance
_geom_bond_publ_flag
Cd1 N3 6_566 2.3051(13) yes
Cd1 N3 5_565 2.3051(13) yes
Cd1 O3 2 2.3256(12) yes
Cd1 O3 . 2.3256(12) yes
Cd1 O1 2 2.3408(11) yes
Cd1 O1 . 2.3408(11) yes
O1 C4 . 1.2750(19) ?
O2 C4 . 1.233(2) ?
O3 H3A . 0.88(3) ?
O3 H3B . 0.92(3) ?
N1 C5 . 1.3274(19) ?
N1 N2 . 1.3570(18) ?
N1 C1 . 1.4299(17) ?
N2 C6 . 1.314(2) ?
N3 C5 . 1.3200(19) ?
N3 C6 . 1.355(2) ?
N3 Cd1 5_565 2.3051(13) ?
C1 C3 7 1.385(2) ?
C1 C2 . 1.392(2) ?
C2 C3 . 1.394(2) ?
C2 C4 . 1.517(2) ?
C3 C1 7 1.385(2) ?
C3 H3 . 0.9300 ?
C5 H5 . 0.9300 ?
C6 H6 . 0.9300 ?

loop_
_geom_hbond_atom_site_label_D
_geom_hbond_atom_site_label_H
_geom_hbond_atom_site_label_A
_geom_hbond_site_symmetry_A
_geom_hbond_distance_DH
_geom_hbond_distance_HA
_geom_hbond_distance_DA
_geom_hbond_angle_DHA
C6 H6 O3 2_565 0.93 2.56 3.428(2) 156.0
C5 H5 N2 6_565 0.93 2.25 3.176(2) 171.7
O3 H3B O2 . 0.92(3) 1.77(3) 2.6711(19) 165(3)
O3 H3A O1 6_556 0.88(3) 1.89(3) 2.7720(18) 175(3)

loop_
_geom_torsion_atom_site_label_1
_geom_torsion_atom_site_label_2
_geom_torsion_atom_site_label_3
_geom_torsion_atom_site_label_4
_geom_torsion_site_symmetry_1
_geom_torsion_site_symmetry_4
_geom_torsion
C5 N1 N2 C6 . . 0.07(19)
C1 N1 N2 C6 . . 175.63(15)
C5 N1 C1 C3 . 7 50.1(2)
N2 N1 C1 C3 . 7 -124.72(17)
C5 N1 C1 C2 . . -130.37(17)
N2 N1 C1 C2 . . 54.8(2)
C3 C1 C2 C3 7 . 0.0(3)
N1 C1 C2 C3 . . -179.53(14)
C3 C1 C2 C4 7 . -177.03(16)
N1 C1 C2 C4 . . 3.4(2)
C1 C2 C3 C1 . 7 0.0(3)
C4 C2 C3 C1 . 7 177.30(15)
Cd1 O1 C4 O2 . . 19.3(2)
Cd1 O1 C4 C2 . . -162.87(10)
C1 C2 C4 O2 . . -143.50(18)
C3 C2 C4 O2 . . 39.5(2)
C1 C2 C4 O1 . . 38.4(2)
C3 C2 C4 O1 . . -138.58(16)
C6 N3 C5 N1 . . 0.21(18)
Cd1 N3 C5 N1 5_565 . 161.12(10)
N2 N1 C5 N3 . . -0.19(19)
C1 N1 C5 N3 . . -175.56(14)
N1 N2 C6 N3 . . 0.1(2)
C5 N3 C6 N2 . . -0.2(2)
Cd1 N3 C6 N2 5_565 . -159.15(13)

_cod_database_fobs_code 2020942
